data_2220797
loop_
_publ_author_name
'Dang, Yan-Qiu'
'Yang, Hong-Jun'
'Tian, Lai-Jin'

_publ_section_title Bis{2-formyl-4-methyl-6-[(tri-2-pyridylmethyl)iminomethyl]phenolato}nickel(II)
_journal_coeditor_code HB2899
_journal_issue 2
_journal_name_full 'Acta Crystallographica Section E'
_journal_page_first m231
_journal_paper_doi 10.1107/S160053680900244X
_journal_volume 65
_journal_year 2009
_chemical_formula_iupac '[Ni (C25 H19 N4 O2)2]'
_chemical_formula_moiety 'C50 H38 N8 Ni O4'
_chemical_formula_sum 'C50 H38 N8 Ni O4'
_chemical_formula_weight 873.59
_chemical_name_systematic Bis{2-formyl-4-methyl-6-[(tri-2-pyridylmethyl)iminomethyl]phenolato}nickel(II)
_space_group_IT_number 14
_symmetry_cell_setting monoclinic
_symmetry_space_group_name_Hall '-P 2yn'
_symmetry_space_group_name_H-M 'P 1 21/n 1'
_atom_sites_solution_hydrogens geom
_atom_sites_solution_primary direct
_atom_sites_solution_secondary difmap
_audit_creation_method SHELXL97
_cell_angle_alpha 90.00
_cell_angle_beta 98.2020(10)
_cell_angle_gamma 90.00
_cell_formula_units_Z 4
_cell_length_a 11.9592(2)
_cell_length_b 17.6301(2)
_cell_length_c 19.6633(3)
_cell_measurement_reflns_used 5403
_cell_measurement_temperature 295(2)
_cell_measurement_theta_max 24.24
_cell_measurement_theta_min 2.39
_cell_volume 4103.44(10)
_computing_cell_refinement 'SAINT (Bruker, 2002)'
_computing_data_collection 'SMART (Bruker, 2002)'
_computing_data_reduction 'SAINT (Bruker, 2002)'
_computing_molecular_graphics 'ORTEP-3 for Windows (Farrugia, 1997)'
_computing_publication_material 'SHELXL97 (Sheldrick, 2008)'
_computing_structure_refinement 'SHELXL97 (Sheldrick, 2008)'
_computing_structure_solution 'SHELXS97 (Sheldrick, 2008)'
_diffrn_ambient_temperature 295(2)
_diffrn_measured_fraction_theta_full 0.999
_diffrn_measured_fraction_theta_max 0.999
_diffrn_measurement_device_type 'Bruker APEX CCD'
_diffrn_measurement_method '\f and \w'
_diffrn_radiation_monochromator graphite
_diffrn_radiation_source 'fine-focus sealed tube'
_diffrn_radiation_type MoK\a
_diffrn_radiation_wavelength 0.71073
_diffrn_reflns_av_R_equivalents 0.0405
_diffrn_reflns_av_sigmaI/netI 0.0322
_diffrn_reflns_limit_h_max 14
_diffrn_reflns_limit_h_min -13
_diffrn_reflns_limit_k_max 21
_diffrn_reflns_limit_k_min -21
_diffrn_reflns_limit_l_max 24
_diffrn_reflns_limit_l_min -24
_diffrn_reflns_number 45290
_diffrn_reflns_theta_full 26.00
_diffrn_reflns_theta_max 26.00
_diffrn_reflns_theta_min 1.56
_diffrn_standards_decay_% 0
_diffrn_standards_interval_count 0
_diffrn_standards_interval_time 0
_diffrn_standards_number 0
_exptl_absorpt_coefficient_mu 0.532
_exptl_absorpt_correction_T_max 0.979
_exptl_absorpt_correction_T_min 0.892
_exptl_absorpt_correction_type multi-scan
_exptl_absorpt_process_details '(SADABS; Bruker, 2002)'
_exptl_crystal_colour green
_exptl_crystal_density_diffrn 1.414
_exptl_crystal_density_method 'not measured'
_exptl_crystal_description plate
_exptl_crystal_F_000 1816
_exptl_crystal_size_max 0.22
_exptl_crystal_size_mid 0.16
_exptl_crystal_size_min 0.04
_refine_diff_density_max 0.290
_refine_diff_density_min -0.287
_refine_ls_extinction_method none
_refine_ls_goodness_of_fit_ref 1.022
_refine_ls_hydrogen_treatment constr
_refine_ls_matrix_type full
_refine_ls_number_parameters 570
_refine_ls_number_reflns 8063
_refine_ls_number_restraints 0
_refine_ls_restrained_S_all 1.022
_refine_ls_R_factor_all 0.0553
_refine_ls_R_factor_gt 0.0362
_refine_ls_shift/su_max 0.001
_refine_ls_shift/su_mean 0.000
_refine_ls_structure_factor_coef Fsqd
_refine_ls_weighting_details 'calc w = 1/[\s^2^(Fo^2^)+(0.0424P)^2^+1.7711P] where P=(Fo^2^+2Fc^2^)/3'
_refine_ls_weighting_scheme calc
_refine_ls_wR_factor_gt 0.0857
_refine_ls_wR_factor_ref 0.0950
_reflns_number_gt 6167
_reflns_number_total 8063
_reflns_threshold_expression I>2\s(I)
_cod_data_source_file hb2899.cif
_cod_data_source_block I
_cod_original_sg_symbol_H-M 'P 21/n'
_cod_database_code 2220797
_cod_database_fobs_code 2220797

loop_
_symmetry_equiv_pos_as_xyz
'x, y, z'
'-x+1/2, y+1/2, -z+1/2'
'-x, -y, -z'
'x-1/2, -y-1/2, z-1/2'

loop_
_atom_site_type_symbol
_atom_site_label
_atom_site_fract_x
_atom_site_fract_y
_atom_site_fract_z
_atom_site_U_iso_or_equiv
_atom_site_adp_type
_atom_site_calc_flag
_atom_site_refinement_flags
_atom_site_occupancy
_atom_site_disorder_assembly
_atom_site_disorder_group
Ni Ni1 0.84948(2) 0.210253(13) 0.347678(13) 0.02795(8) Uani d . 1 . .
N N1 0.75587(14) 0.17976(9) 0.25737(8) 0.0301(4) Uani d . 1 . .
N N2 0.73935(15) 0.12926(9) 0.38088(9) 0.0329(4) Uani d . 1 . .
N N3 0.94630(14) 0.22760(9) 0.43930(8) 0.0282(4) Uani d . 1 . .
N N4 0.98414(15) 0.13255(9) 0.34153(8) 0.0308(4) Uani d . 1 . .
N N5 0.45175(18) 0.17822(13) 0.26647(13) 0.0597(6) Uani d . 1 . .
N N6 0.68774(17) 0.01602(10) 0.22315(10) 0.0468(5) Uani d . 1 . .
N N7 1.13568(17) 0.31964(10) 0.49582(10) 0.0468(5) Uani d . 1 . .
N N8 1.02199(16) 0.10063(10) 0.52511(9) 0.0416(5) Uani d . 1 . .
O O1 0.93693(12) 0.28502(8) 0.29681(7) 0.0368(3) Uani d . 1 . .
O O2 0.74379(12) 0.29381(8) 0.36981(7) 0.0348(3) Uani d . 1 . .
O O3 1.15347(16) 0.43375(10) 0.23232(11) 0.0689(6) Uani d . 1 . .
O O4 0.50123(18) 0.44825(13) 0.37676(11) 0.0829(7) Uani d . 1 . .
C C1 1.0856(2) 0.38899(13) 0.24974(14) 0.0468(6) Uani d . 1 . .
H H1 1.0696 0.3923 0.2946 0.056 Uiso calc R 1 . .
C C2 1.02772(18) 0.33079(12) 0.20596(12) 0.0378(5) Uani d . 1 . .
C C3 1.0438(2) 0.32684(13) 0.13762(12) 0.0444(6) Uani d . 1 . .
H H3 1.0953 0.3599 0.1221 0.053 Uiso calc R 1 . .
C C4 0.9870(2) 0.27619(14) 0.09137(12) 0.0441(6) Uani d . 1 . .
C C5 1.0004(2) 0.27696(17) 0.01588(13) 0.0613(7) Uani d . 1 . .
H H5A 0.9638 0.3211 -0.0056 0.092 Uiso calc R 1 . .
H H5B 0.9666 0.2322 -0.0059 0.092 Uiso calc R 1 . .
H H5C 1.0792 0.2781 0.0114 0.092 Uiso calc R 1 . .
C C6 0.91057(19) 0.22805(13) 0.11659(11) 0.0411(5) Uani d . 1 . .
H H6 0.8727 0.1925 0.0868 0.049 Uiso calc R 1 . .
C C7 0.88725(18) 0.23003(12) 0.18463(11) 0.0345(5) Uani d . 1 . .
C C8 0.94957(17) 0.28117(11) 0.23330(11) 0.0326(5) Uani d . 1 . .
C C9 0.79107(18) 0.18629(12) 0.19856(11) 0.0346(5) Uani d . 1 . .
H H9 0.7507 0.1604 0.1618 0.042 Uiso calc R 1 . .
C C10 0.64618(17) 0.14184(11) 0.26192(10) 0.0320(5) Uani d . 1 . .
C C11 0.62185(18) 0.07697(11) 0.20947(11) 0.0340(5) Uani d . 1 . .
C C12 0.5402(2) 0.08074(14) 0.15287(13) 0.0496(6) Uani d . 1 . .
H H12 0.4971 0.1244 0.1438 0.059 Uiso calc R 1 . .
C C13 0.5230(2) 0.01863(17) 0.10944(14) 0.0615(7) Uani d . 1 . .
H H13 0.4682 0.0201 0.0709 0.074 Uiso calc R 1 . .
C C14 0.5873(2) -0.04440(14) 0.12396(15) 0.0580(7) Uani d . 1 . .
H H14 0.5765 -0.0871 0.0960 0.070 Uiso calc R 1 . .
C C15 0.6681(2) -0.04371(14) 0.18040(15) 0.0560(7) Uani d . 1 . .
H H15 0.7121 -0.0869 0.1899 0.067 Uiso calc R 1 . .
C C16 0.55105(19) 0.20156(12) 0.25089(11) 0.0359(5) Uani d . 1 . .
C C17 0.5635(2) 0.27178(14) 0.22305(14) 0.0537(7) Uani d . 1 . .
H H17 0.6335 0.2875 0.2128 0.064 Uiso calc R 1 . .
C C18 0.4704(3) 0.31892(16) 0.21042(15) 0.0654(8) Uani d . 1 . .
H H18 0.4774 0.3665 0.1911 0.079 Uiso calc R 1 . .
C C19 0.3696(2) 0.29620(17) 0.22595(15) 0.0641(8) Uani d . 1 . .
H H19 0.3064 0.3274 0.2183 0.077 Uiso calc R 1 . .
C C20 0.3639(2) 0.22536(19) 0.25341(17) 0.0712(9) Uani d . 1 . .
H H20 0.2943 0.2089 0.2637 0.085 Uiso calc R 1 . .
C C21 0.65235(18) 0.10801(11) 0.33457(11) 0.0343(5) Uani d . 1 . .
C C22 0.5709(2) 0.05736(13) 0.35058(13) 0.0469(6) Uani d . 1 . .
H H22 0.5117 0.0425 0.3173 0.056 Uiso calc R 1 . .
C C23 0.5793(2) 0.02946(14) 0.41659(13) 0.0528(7) Uani d . 1 . .
H H23 0.5252 -0.0039 0.4286 0.063 Uiso calc R 1 . .
C C24 0.6686(2) 0.05143(14) 0.46456(13) 0.0498(6) Uani d . 1 . .
H H24 0.6755 0.0333 0.5094 0.060 Uiso calc R 1 . .
C C25 0.7471(2) 0.10056(12) 0.44519(12) 0.0406(5) Uani d . 1 . .
H H25 0.8080 0.1147 0.4775 0.049 Uiso calc R 1 . .
C C26 0.5755(2) 0.40153(15) 0.37765(14) 0.0555(7) Uani d . 1 . .
H H26 0.5880 0.3818 0.3355 0.067 Uiso calc R 1 . .
C C27 0.64642(19) 0.37361(12) 0.43790(12) 0.0397(5) Uani d . 1 . .
C C28 0.6310(2) 0.39914(13) 0.50292(13) 0.0473(6) Uani d . 1 . .
H H28 0.5741 0.4343 0.5063 0.057 Uiso calc R 1 . .
C C29 0.6956(2) 0.37501(13) 0.56237(12) 0.0456(6) Uani d . 1 . .
C C30 0.6744(3) 0.40074(17) 0.63294(14) 0.0672(8) Uani d . 1 . .
H H30A 0.6129 0.4362 0.6283 0.101 Uiso calc R 1 . .
H H30B 0.7412 0.4247 0.6563 0.101 Uiso calc R 1 . .
H H30C 0.6558 0.3577 0.6590 0.101 Uiso calc R 1 . .
C C31 0.78362(19) 0.32568(12) 0.55509(11) 0.0400(5) Uani d . 1 . .
H H31 0.8299 0.3097 0.5945 0.048 Uiso calc R 1 . .
C C32 0.80654(18) 0.29870(11) 0.49148(11) 0.0328(5) Uani d . 1 . .
C C33 0.73323(18) 0.31936(11) 0.42974(11) 0.0324(5) Uani d . 1 . .
C C34 0.91051(17) 0.25733(11) 0.49200(10) 0.0317(5) Uani d . 1 . .
H H34 0.9559 0.2516 0.5342 0.038 Uiso calc R 1 . .
C C35 1.06421(17) 0.19974(11) 0.44743(10) 0.0292(4) Uani d . 1 . .
C C36 1.09688(17) 0.15357(11) 0.51390(10) 0.0308(4) Uani d . 1 . .
C C37 1.1988(2) 0.16159(13) 0.55531(12) 0.0423(5) Uani d . 1 . .
H H37 1.2496 0.1989 0.5462 0.051 Uiso calc R 1 . .
C C38 1.2248(2) 0.11334(14) 0.61061(13) 0.0509(6) Uani d . 1 . .
H H38 1.2935 0.1179 0.6392 0.061 Uiso calc R 1 . .
C C39 1.1493(2) 0.05917(13) 0.62305(13) 0.0485(6) Uani d . 1 . .
H H39 1.1648 0.0263 0.6602 0.058 Uiso calc R 1 . .
C C40 1.0494(2) 0.05458(13) 0.57885(12) 0.0485(6) Uani d . 1 . .
H H40 0.9979 0.0172 0.5869 0.058 Uiso calc R 1 . .
C C41 1.13974(18) 0.27056(11) 0.44456(11) 0.0347(5) Uani d . 1 . .
C C42 1.2027(2) 0.28439(15) 0.39317(13) 0.0556(7) Uani d . 1 . .
H H42 1.2023 0.2502 0.3571 0.067 Uiso calc R 1 . .
C C43 1.2670(3) 0.34972(18) 0.39518(15) 0.0684(8) Uani d . 1 . .
H H43 1.3112 0.3595 0.3609 0.082 Uiso calc R 1 . .
C C44 1.2651(2) 0.39930(15) 0.44755(15) 0.0622(8) Uani d . 1 . .
H H44 1.3085 0.4433 0.4504 0.075 Uiso calc R 1 . .
C C45 1.1978(2) 0.38298(13) 0.49609(15) 0.0566(7) Uani d . 1 . .
H H45 1.1949 0.4177 0.5314 0.068 Uiso calc R 1 . .
C C46 1.07506(18) 0.14364(11) 0.38840(10) 0.0319(5) Uani d . 1 . .
C C47 1.1755(2) 0.10534(13) 0.38571(12) 0.0456(6) Uani d . 1 . .
H H47 1.2375 0.1138 0.4191 0.055 Uiso calc R 1 . .
C C48 1.1829(2) 0.05449(14) 0.33312(13) 0.0524(7) Uani d . 1 . .
H H48 1.2502 0.0291 0.3301 0.063 Uiso calc R 1 . .
C C49 1.0890(2) 0.04208(12) 0.28530(12) 0.0455(6) Uani d . 1 . .
H H49 1.0912 0.0076 0.2497 0.055 Uiso calc R 1 . .
C C50 0.9919(2) 0.08158(11) 0.29106(11) 0.0379(5) Uani d . 1 . .
H H50 0.9285 0.0729 0.2587 0.045 Uiso calc R 1 . .

loop_
_atom_site_aniso_label
_atom_site_aniso_U_11
_atom_site_aniso_U_22
_atom_site_aniso_U_33
_atom_site_aniso_U_12
_atom_site_aniso_U_13
_atom_site_aniso_U_23
Ni1 0.02992(15) 0.02702(13) 0.02723(14) -0.00083(11) 0.00523(11) -0.00027(10)
N1 0.0293(9) 0.0294(8) 0.0318(9) -0.0025(7) 0.0051(8) 0.0010(7)
N2 0.0370(10) 0.0295(8) 0.0331(9) -0.0010(8) 0.0082(8) 0.0003(7)
N3 0.0271(9) 0.0276(8) 0.0298(9) 0.0016(7) 0.0039(7) -0.0004(7)
N4 0.0369(10) 0.0272(8) 0.0290(9) 0.0003(7) 0.0073(8) 0.0014(7)
N5 0.0427(13) 0.0609(13) 0.0803(16) 0.0051(11) 0.0246(12) 0.0028(12)
N6 0.0482(12) 0.0378(10) 0.0534(12) 0.0048(9) 0.0034(10) -0.0051(9)
N7 0.0505(13) 0.0360(10) 0.0544(12) -0.0035(9) 0.0088(10) -0.0049(9)
N8 0.0421(11) 0.0403(10) 0.0407(11) -0.0063(9) 0.0006(9) 0.0052(8)
O1 0.0417(9) 0.0339(7) 0.0361(8) -0.0063(7) 0.0099(7) 0.0008(6)
O2 0.0379(9) 0.0335(7) 0.0332(8) 0.0065(6) 0.0057(7) 0.0001(6)
O3 0.0640(13) 0.0591(11) 0.0865(14) -0.0264(10) 0.0211(11) 0.0078(10)
O4 0.0741(15) 0.0912(16) 0.0831(15) 0.0470(13) 0.0100(12) 0.0144(12)
C1 0.0406(14) 0.0413(13) 0.0606(16) -0.0032(11) 0.0139(12) 0.0087(11)
C2 0.0312(12) 0.0379(12) 0.0451(13) 0.0029(9) 0.0081(10) 0.0082(10)
C3 0.0356(13) 0.0496(14) 0.0504(14) 0.0025(11) 0.0138(11) 0.0159(11)
C4 0.0397(14) 0.0563(14) 0.0388(13) 0.0061(11) 0.0138(11) 0.0096(11)
C5 0.0645(18) 0.0784(19) 0.0451(15) 0.0028(15) 0.0225(14) 0.0079(13)
C6 0.0400(13) 0.0480(13) 0.0359(12) 0.0049(10) 0.0077(10) 0.0020(10)
C7 0.0336(12) 0.0367(11) 0.0335(11) 0.0006(9) 0.0057(10) 0.0037(9)
C8 0.0304(11) 0.0326(10) 0.0355(11) 0.0045(9) 0.0069(9) 0.0080(9)
C9 0.0353(12) 0.0356(11) 0.0327(11) -0.0023(9) 0.0038(10) -0.0010(9)
C10 0.0303(11) 0.0309(10) 0.0347(11) -0.0048(9) 0.0047(9) -0.0023(8)
C11 0.0327(12) 0.0337(11) 0.0358(12) -0.0055(9) 0.0062(10) -0.0022(9)
C12 0.0487(15) 0.0461(13) 0.0507(15) 0.0044(11) -0.0036(13) -0.0072(11)
C13 0.0613(18) 0.0700(18) 0.0501(16) -0.0103(15) -0.0030(14) -0.0194(14)
C14 0.0682(19) 0.0455(15) 0.0621(18) -0.0089(14) 0.0153(15) -0.0226(13)
C15 0.0656(18) 0.0377(13) 0.0667(17) 0.0044(12) 0.0166(15) -0.0106(12)
C16 0.0360(12) 0.0374(11) 0.0339(11) -0.0006(9) 0.0039(10) -0.0059(9)
C17 0.0390(14) 0.0523(15) 0.0699(18) 0.0051(12) 0.0080(13) 0.0138(13)
C18 0.064(2) 0.0564(16) 0.074(2) 0.0173(15) 0.0054(16) 0.0168(14)
C19 0.0514(18) 0.076(2) 0.0645(18) 0.0269(15) 0.0055(15) -0.0054(15)
C20 0.0457(17) 0.084(2) 0.089(2) 0.0133(15) 0.0261(16) -0.0004(18)
C21 0.0371(13) 0.0302(10) 0.0365(12) -0.0026(9) 0.0082(10) -0.0026(9)
C22 0.0445(15) 0.0488(13) 0.0480(14) -0.0151(11) 0.0082(12) -0.0017(11)
C23 0.0535(16) 0.0509(14) 0.0569(16) -0.0174(12) 0.0181(14) 0.0068(12)
C24 0.0589(17) 0.0487(14) 0.0445(14) -0.0056(12) 0.0164(13) 0.0119(11)
C25 0.0454(14) 0.0388(12) 0.0380(12) -0.0018(10) 0.0075(11) 0.0040(10)
C26 0.0485(16) 0.0623(16) 0.0556(16) 0.0215(13) 0.0066(13) 0.0036(13)
C27 0.0378(13) 0.0356(11) 0.0469(13) 0.0063(10) 0.0101(11) 0.0004(10)
C28 0.0428(14) 0.0439(13) 0.0569(16) 0.0121(11) 0.0129(12) -0.0059(11)
C29 0.0493(15) 0.0471(13) 0.0427(13) 0.0078(11) 0.0149(12) -0.0090(11)
C30 0.077(2) 0.0749(19) 0.0530(16) 0.0255(16) 0.0197(15) -0.0155(14)
C31 0.0406(13) 0.0445(12) 0.0356(12) 0.0033(10) 0.0074(10) -0.0047(10)
C32 0.0322(12) 0.0323(10) 0.0347(11) 0.0015(9) 0.0078(9) -0.0020(9)
C33 0.0316(12) 0.0285(10) 0.0383(12) -0.0012(9) 0.0090(10) -0.0006(9)
C34 0.0326(12) 0.0330(10) 0.0291(11) 0.0012(9) 0.0032(9) -0.0012(8)
C35 0.0273(11) 0.0321(10) 0.0280(10) 0.0028(8) 0.0037(9) -0.0021(8)
C36 0.0321(12) 0.0283(10) 0.0320(11) 0.0033(9) 0.0047(9) -0.0021(8)
C37 0.0359(13) 0.0397(12) 0.0489(14) -0.0025(10) -0.0024(11) 0.0058(10)
C38 0.0475(15) 0.0483(14) 0.0518(15) 0.0030(12) -0.0109(12) 0.0037(12)
C39 0.0596(17) 0.0418(13) 0.0420(13) 0.0083(12) 0.0001(13) 0.0094(11)
C40 0.0584(17) 0.0410(13) 0.0457(14) -0.0079(12) 0.0057(13) 0.0104(11)
C41 0.0325(12) 0.0326(11) 0.0381(12) 0.0012(9) 0.0020(10) 0.0035(9)
C42 0.0593(17) 0.0626(16) 0.0478(15) -0.0202(14) 0.0175(13) -0.0089(12)
C43 0.066(2) 0.081(2) 0.0605(18) -0.0323(16) 0.0190(15) 0.0057(16)
C44 0.0618(18) 0.0476(15) 0.074(2) -0.0203(13) -0.0023(16) 0.0105(14)
C45 0.0627(18) 0.0355(13) 0.0703(18) -0.0051(12) 0.0046(15) -0.0073(12)
C46 0.0354(12) 0.0302(10) 0.0320(11) 0.0021(9) 0.0110(10) 0.0012(8)
C47 0.0393(14) 0.0524(14) 0.0452(14) 0.0117(11) 0.0065(11) -0.0051(11)
C48 0.0536(17) 0.0533(15) 0.0537(16) 0.0179(12) 0.0197(14) -0.0018(12)
C49 0.0667(18) 0.0359(12) 0.0372(13) 0.0077(11) 0.0196(13) -0.0040(10)
C50 0.0525(15) 0.0306(11) 0.0310(11) 0.0013(10) 0.0075(11) -0.0007(9)

loop_
_atom_type_symbol
_atom_type_description
_atom_type_scat_dispersion_real
_atom_type_scat_dispersion_imag
_atom_type_scat_source
C C 0.0033 0.0016 'International Tables Vol C Tables 4.2.6.8 and 6.1.1.4'
H H 0.0000 0.0000 'International Tables Vol C Tables 4.2.6.8 and 6.1.1.4'
N N 0.0061 0.0033 'International Tables Vol C Tables 4.2.6.8 and 6.1.1.4'
O O 0.0106 0.0060 'International Tables Vol C Tables 4.2.6.8 and 6.1.1.4'
Ni Ni 0.3393 1.1124 'International Tables Vol C Tables 4.2.6.8 and 6.1.1.4'

loop_
_geom_angle_atom_site_label_1
_geom_angle_atom_site_label_2
_geom_angle_atom_site_label_3
_geom_angle_site_symmetry_1
_geom_angle_site_symmetry_3
_geom_angle
_geom_angle_publ_flag
N3 Ni1 O2 . . 89.66(6) ?
N3 Ni1 N1 . . 173.34(6) ?
O2 Ni1 N1 . . 95.57(6) ?
N3 Ni1 O1 . . 94.07(6) ?
O2 Ni1 O1 . . 90.84(6) ?
N1 Ni1 O1 . . 89.98(6) ?
N3 Ni1 N2 . . 97.48(7) ?
O2 Ni1 N2 . . 89.40(6) ?
N1 Ni1 N2 . . 78.51(6) ?
O1 Ni1 N2 . . 168.45(6) ?
N3 Ni1 N4 . . 78.83(6) ?
O2 Ni1 N4 . . 168.03(6) ?
N1 Ni1 N4 . . 96.14(7) ?
O1 Ni1 N4 . . 86.73(6) ?
N2 Ni1 N4 . . 95.32(6) ?
C9 N1 C10 . . 119.83(18) ?
C9 N1 Ni1 . . 123.35(15) ?
C10 N1 Ni1 . . 116.58(12) ?
C21 N2 C25 . . 118.38(18) ?
C21 N2 Ni1 . . 116.07(13) ?
C25 N2 Ni1 . . 125.48(15) ?
C34 N3 C35 . . 117.97(17) ?
C34 N3 Ni1 . . 124.40(14) ?
C35 N3 Ni1 . . 117.51(12) ?
C46 N4 C50 . . 117.99(18) ?
C46 N4 Ni1 . . 114.47(12) ?
C50 N4 Ni1 . . 126.93(15) ?
C16 N5 C20 . . 117.8(2) ?
C11 N6 C15 . . 117.2(2) ?
C41 N7 C45 . . 117.6(2) ?
C36 N8 C40 . . 117.5(2) ?
C8 O1 Ni1 . . 125.87(13) ?
C33 O2 Ni1 . . 126.68(13) ?
O3 C1 C2 . . 125.0(2) ?
O3 C1 H1 . . 117.5 ?
C2 C1 H1 . . 117.5 ?
C3 C2 C8 . . 121.3(2) ?
C3 C2 C1 . . 119.4(2) ?
C8 C2 C1 . . 119.3(2) ?
C4 C3 C2 . . 123.2(2) ?
C4 C3 H3 . . 118.4 ?
C2 C3 H3 . . 118.4 ?
C3 C4 C6 . . 116.5(2) ?
C3 C4 C5 . . 121.9(2) ?
C6 C4 C5 . . 121.5(2) ?
C4 C5 H5A . . 109.5 ?
C4 C5 H5B . . 109.5 ?
H5A C5 H5B . . 109.5 ?
C4 C5 H5C . . 109.5 ?
H5A C5 H5C . . 109.5 ?
H5B C5 H5C . . 109.5 ?
C4 C6 C7 . . 123.7(2) ?
C4 C6 H6 . . 118.2 ?
C7 C6 H6 . . 118.2 ?
C6 C7 C8 . . 119.54(19) ?
C6 C7 C9 . . 116.1(2) ?
C8 C7 C9 . . 123.95(18) ?
O1 C8 C2 . . 120.34(19) ?
O1 C8 C7 . . 123.94(18) ?
C2 C8 C7 . . 115.71(18) ?
N1 C9 C7 . . 126.0(2) ?
N1 C9 H9 . . 117.0 ?
C7 C9 H9 . . 117.0 ?
N1 C10 C11 . . 112.20(16) ?
N1 C10 C21 . . 107.70(16) ?
C11 C10 C21 . . 108.25(16) ?
N1 C10 C16 . . 108.91(16) ?
C11 C10 C16 . . 110.35(17) ?
C21 C10 C16 . . 109.36(16) ?
N6 C11 C12 . . 122.2(2) ?
N6 C11 C10 . . 114.37(19) ?
C12 C11 C10 . . 123.5(2) ?
C11 C12 C13 . . 119.1(2) ?
C11 C12 H12 . . 120.4 ?
C13 C12 H12 . . 120.4 ?
C14 C13 C12 . . 119.2(3) ?
C14 C13 H13 . . 120.4 ?
C12 C13 H13 . . 120.4 ?
C13 C14 C15 . . 118.5(2) ?
C13 C14 H14 . . 120.7 ?
C15 C14 H14 . . 120.7 ?
N6 C15 C14 . . 123.7(2) ?
N6 C15 H15 . . 118.1 ?
C14 C15 H15 . . 118.1 ?
N5 C16 C17 . . 121.5(2) ?
N5 C16 C10 . . 114.86(19) ?
C17 C16 C10 . . 123.5(2) ?
C16 C17 C18 . . 118.9(2) ?
C16 C17 H17 . . 120.5 ?
C18 C17 H17 . . 120.5 ?
C19 C18 C17 . . 120.3(3) ?
C19 C18 H18 . . 119.8 ?
C17 C18 H18 . . 119.8 ?
C18 C19 C20 . . 117.3(3) ?
C18 C19 H19 . . 121.3 ?
C20 C19 H19 . . 121.3 ?
N5 C20 C19 . . 124.2(3) ?
N5 C20 H20 . . 117.9 ?
C19 C20 H20 . . 117.9 ?
N2 C21 C22 . . 121.9(2) ?
N2 C21 C10 . . 116.98(17) ?
C22 C21 C10 . . 121.1(2) ?
C23 C22 C21 . . 118.9(2) ?
C23 C22 H22 . . 120.6 ?
C21 C22 H22 . . 120.6 ?
C24 C23 C22 . . 119.4(2) ?
C24 C23 H23 . . 120.3 ?
C22 C23 H23 . . 120.3 ?
C25 C24 C23 . . 118.9(2) ?
C25 C24 H24 . . 120.6 ?
C23 C24 H24 . . 120.6 ?
N2 C25 C24 . . 122.5(2) ?
N2 C25 H25 . . 118.7 ?
C24 C25 H25 . . 118.7 ?
O4 C26 C27 . . 126.1(3) ?
O4 C26 H26 . . 117.0 ?
C27 C26 H26 . . 117.0 ?
C28 C27 C33 . . 120.7(2) ?
C28 C27 C26 . . 120.3(2) ?
C33 C27 C26 . . 119.0(2) ?
C29 C28 C27 . . 123.3(2) ?
C29 C28 H28 . . 118.3 ?
C27 C28 H28 . . 118.3 ?
C28 C29 C31 . . 116.7(2) ?
C28 C29 C30 . . 122.7(2) ?
C31 C29 C30 . . 120.7(2) ?
C29 C30 H30A . . 109.5 ?
C29 C30 H30B . . 109.5 ?
H30A C30 H30B . . 109.5 ?
C29 C30 H30C . . 109.5 ?
H30A C30 H30C . . 109.5 ?
H30B C30 H30C . . 109.5 ?
C29 C31 C32 . . 123.5(2) ?
C29 C31 H31 . . 118.2 ?
C32 C31 H31 . . 118.2 ?
C31 C32 C33 . . 119.59(19) ?
C31 C32 C34 . . 116.4(2) ?
C33 C32 C34 . . 123.74(18) ?
O2 C33 C27 . . 120.2(2) ?
O2 C33 C32 . . 123.87(18) ?
C27 C33 C32 . . 115.92(18) ?
N3 C34 C32 . . 125.9(2) ?
N3 C34 H34 . . 117.1 ?
C32 C34 H34 . . 117.1 ?
N3 C35 C36 . . 112.89(15) ?
N3 C35 C46 . . 108.19(16) ?
C36 C35 C46 . . 105.11(15) ?
N3 C35 C41 . . 106.29(15) ?
C36 C35 C41 . . 112.23(17) ?
C46 C35 C41 . . 112.17(16) ?
N8 C36 C37 . . 122.31(19) ?
N8 C36 C35 . . 114.50(18) ?
C37 C36 C35 . . 122.98(18) ?
C36 C37 C38 . . 119.0(2) ?
C36 C37 H37 . . 120.5 ?
C38 C37 H37 . . 120.5 ?
C39 C38 C37 . . 119.6(2) ?
C39 C38 H38 . . 120.2 ?
C37 C38 H38 . . 120.2 ?
C38 C39 C40 . . 117.8(2) ?
C38 C39 H39 . . 121.1 ?
C40 C39 H39 . . 121.1 ?
N8 C40 C39 . . 123.8(2) ?
N8 C40 H40 . . 118.1 ?
C39 C40 H40 . . 118.1 ?
N7 C41 C42 . . 121.8(2) ?
N7 C41 C35 . . 114.29(18) ?
C42 C41 C35 . . 123.9(2) ?
C41 C42 C43 . . 119.4(2) ?
C41 C42 H42 . . 120.3 ?
C43 C42 H42 . . 120.3 ?
C44 C43 C42 . . 119.4(3) ?
C44 C43 H43 . . 120.3 ?
C42 C43 H43 . . 120.3 ?
C43 C44 C45 . . 118.2(2) ?
C43 C44 H44 . . 120.9 ?
C45 C44 H44 . . 120.9 ?
N7 C45 C44 . . 123.7(2) ?
N7 C45 H45 . . 118.2 ?
C44 C45 H45 . . 118.2 ?
N4 C46 C47 . . 121.82(19) ?
N4 C46 C35 . . 117.70(17) ?
C47 C46 C35 . . 120.5(2) ?
C48 C47 C46 . . 119.6(2) ?
C48 C47 H47 . . 120.2 ?
C46 C47 H47 . . 120.2 ?
C49 C48 C47 . . 118.8(2) ?
C49 C48 H48 . . 120.6 ?
C47 C48 H48 . . 120.6 ?
C50 C49 C48 . . 118.7(2) ?
C50 C49 H49 . . 120.6 ?
C48 C49 H49 . . 120.6 ?
N4 C50 C49 . . 123.1(2) ?
N4 C50 H50 . . 118.5 ?
C49 C50 H50 . . 118.5 ?

loop_
_geom_bond_atom_site_label_1
_geom_bond_atom_site_label_2
_geom_bond_site_symmetry_2
_geom_bond_distance
_geom_bond_publ_flag
Ni1 N3 . 2.0210(17) y
Ni1 O2 . 2.0283(13) y
Ni1 N1 . 2.0318(17) y
Ni1 O1 . 2.0322(13) y
Ni1 N2 . 2.1084(16) y
Ni1 N4 . 2.1308(16) y
N1 C9 . 1.291(2) ?
N1 C10 . 1.486(2) ?
N2 C21 . 1.335(3) ?
N2 C25 . 1.353(3) ?
N3 C34 . 1.288(2) ?
N3 C35 . 1.480(2) ?
N4 C46 . 1.336(3) ?
N4 C50 . 1.352(3) ?
N5 C16 . 1.333(3) ?
N5 C20 . 1.335(4) ?
N6 C11 . 1.337(3) ?
N6 C15 . 1.347(3) ?
N7 C41 . 1.335(3) ?
N7 C45 . 1.341(3) ?
N8 C36 . 1.333(3) ?
N8 C40 . 1.336(3) ?
O1 C8 . 1.281(2) ?
O2 C33 . 1.285(2) ?
O3 C1 . 1.216(3) ?
O4 C26 . 1.210(3) ?
C1 C2 . 1.450(3) ?
C1 H1 . 0.9300 ?
C2 C3 . 1.386(3) ?
C2 C8 . 1.439(3) ?
C3 C4 . 1.382(3) ?
C3 H3 . 0.9300 ?
C4 C6 . 1.390(3) ?
C4 C5 . 1.516(3) ?
C5 H5A . 0.9600 ?
C5 H5B . 0.9600 ?
C5 H5C . 0.9600 ?
C6 C7 . 1.405(3) ?
C6 H6 . 0.9300 ?
C7 C8 . 1.442(3) ?
C7 C9 . 1.443(3) ?
C9 H9 . 0.9300 ?
C10 C11 . 1.540(3) ?
C10 C21 . 1.540(3) ?
C10 C16 . 1.543(3) ?
C11 C12 . 1.373(3) ?
C12 C13 . 1.386(3) ?
C12 H12 . 0.9300 ?
C13 C14 . 1.358(4) ?
C13 H13 . 0.9300 ?
C14 C15 . 1.363(4) ?
C14 H14 . 0.9300 ?
C15 H15 . 0.9300 ?
C16 C17 . 1.370(3) ?
C17 C18 . 1.384(4) ?
C17 H17 . 0.9300 ?
C18 C19 . 1.346(4) ?
C18 H18 . 0.9300 ?
C19 C20 . 1.366(4) ?
C19 H19 . 0.9300 ?
C20 H20 . 0.9300 ?
C21 C22 . 1.390(3) ?
C22 C23 . 1.378(3) ?
C22 H22 . 0.9300 ?
C23 C24 . 1.375(4) ?
C23 H23 . 0.9300 ?
C24 C25 . 1.371(3) ?
C24 H24 . 0.9300 ?
C25 H25 . 0.9300 ?
C26 C27 . 1.442(3) ?
C26 H26 . 0.9300 ?
C27 C28 . 1.392(3) ?
C27 C33 . 1.437(3) ?
C28 C29 . 1.373(3) ?
C28 H28 . 0.9300 ?
C29 C31 . 1.389(3) ?
C29 C30 . 1.515(3) ?
C30 H30A . 0.9600 ?
C30 H30B . 0.9600 ?
C30 H30C . 0.9600 ?
C31 C32 . 1.401(3) ?
C31 H31 . 0.9300 ?
C32 C33 . 1.439(3) ?
C32 C34 . 1.440(3) ?
C34 H34 . 0.9300 ?
C35 C36 . 1.542(3) ?
C35 C46 . 1.545(3) ?
C35 C41 . 1.547(3) ?
C36 C37 . 1.373(3) ?
C37 C38 . 1.381(3) ?
C37 H37 . 0.9300 ?
C38 C39 . 1.360(3) ?
C38 H38 . 0.9300 ?
C39 C40 . 1.376(3) ?
C39 H39 . 0.9300 ?
C40 H40 . 0.9300 ?
C41 C42 . 1.366(3) ?
C42 C43 . 1.382(4) ?
C42 H42 . 0.9300 ?
C43 C44 . 1.353(4) ?
C43 H43 . 0.9300 ?
C44 C45 . 1.364(4) ?
C44 H44 . 0.9300 ?
C45 H45 . 0.9300 ?
C46 C47 . 1.386(3) ?
C47 C48 . 1.381(3) ?
C47 H47 . 0.9300 ?
C48 C49 . 1.376(4) ?
C48 H48 . 0.9300 ?
C49 C50 . 1.372(3) ?
C49 H49 . 0.9300 ?
C50 H50 . 0.9300 ?

loop_
_geom_torsion_atom_site_label_1
_geom_torsion_atom_site_label_2
_geom_torsion_atom_site_label_3
_geom_torsion_atom_site_label_4
_geom_torsion_site_symmetry_1
_geom_torsion_site_symmetry_2
_geom_torsion_site_symmetry_3
_geom_torsion_site_symmetry_4
_geom_torsion
_geom_torsion_publ_flag
O2 Ni1 N1 C9 . . . . 116.19(16) ?
O1 Ni1 N1 C9 . . . . 25.34(17) ?
N2 Ni1 N1 C9 . . . . -155.57(17) ?
N4 Ni1 N1 C9 . . . . -61.37(17) ?
O2 Ni1 N1 C10 . . . . -69.48(13) ?
O1 Ni1 N1 C10 . . . . -160.32(13) ?
N2 Ni1 N1 C10 . . . . 18.77(13) ?
N4 Ni1 N1 C10 . . . . 112.97(13) ?
N3 Ni1 N2 C21 . . . . 173.56(14) ?
O2 Ni1 N2 C21 . . . . 83.98(14) ?
N1 Ni1 N2 C21 . . . . -11.83(14) ?
O1 Ni1 N2 C21 . . . . -7.3(4) ?
N4 Ni1 N2 C21 . . . . -107.04(14) ?
N3 Ni1 N2 C25 . . . . -3.14(17) ?
O2 Ni1 N2 C25 . . . . -92.72(17) ?
N1 Ni1 N2 C25 . . . . 171.47(18) ?
O1 Ni1 N2 C25 . . . . 176.0(3) ?
N4 Ni1 N2 C25 . . . . 76.27(17) ?
O2 Ni1 N3 C34 . . . . 23.99(16) ?
O1 Ni1 N3 C34 . . . . 114.82(16) ?
N2 Ni1 N3 C34 . . . . -65.35(16) ?
N4 Ni1 N3 C34 . . . . -159.33(17) ?
O2 Ni1 N3 C35 . . . . -160.07(13) ?
O1 Ni1 N3 C35 . . . . -69.24(13) ?
N2 Ni1 N3 C35 . . . . 110.59(13) ?
N4 Ni1 N3 C35 . . . . 16.61(12) ?
N3 Ni1 N4 C46 . . . . -14.76(13) ?
O2 Ni1 N4 C46 . . . . 1.5(4) ?
N1 Ni1 N4 C46 . . . . 169.66(13) ?
O1 Ni1 N4 C46 . . . . 80.04(13) ?
N2 Ni1 N4 C46 . . . . -111.36(14) ?
N3 Ni1 N4 C50 . . . . 174.48(17) ?
O2 Ni1 N4 C50 . . . . -169.3(2) ?
N1 Ni1 N4 C50 . . . . -1.09(17) ?
O1 Ni1 N4 C50 . . . . -90.72(16) ?
N2 Ni1 N4 C50 . . . . 77.88(17) ?
N3 Ni1 O1 C8 . . . . 150.46(16) ?
O2 Ni1 O1 C8 . . . . -119.82(16) ?
N1 Ni1 O1 C8 . . . . -24.24(16) ?
N2 Ni1 O1 C8 . . . . -28.7(4) ?
N4 Ni1 O1 C8 . . . . 71.91(16) ?
N3 Ni1 O2 C33 . . . . -21.03(16) ?
N1 Ni1 O2 C33 . . . . 154.85(16) ?
O1 Ni1 O2 C33 . . . . -115.09(16) ?
N2 Ni1 O2 C33 . . . . 76.46(16) ?
N4 Ni1 O2 C33 . . . . -37.0(4) ?
O3 C1 C2 C3 . . . . -3.9(4) ?
O3 C1 C2 C8 . . . . 179.7(2) ?
C8 C2 C3 C4 . . . . 0.2(3) ?
C1 C2 C3 C4 . . . . -176.1(2) ?
C2 C3 C4 C6 . . . . 0.2(3) ?
C2 C3 C4 C5 . . . . 175.7(2) ?
C3 C4 C6 C7 . . . . 1.6(3) ?
C5 C4 C6 C7 . . . . -173.8(2) ?
C4 C6 C7 C8 . . . . -3.8(3) ?
C4 C6 C7 C9 . . . . 168.7(2) ?
Ni1 O1 C8 C2 . . . . -170.29(14) ?
Ni1 O1 C8 C7 . . . . 11.2(3) ?
C3 C2 C8 O1 . . . . 179.1(2) ?
C1 C2 C8 O1 . . . . -4.6(3) ?
C3 C2 C8 C7 . . . . -2.3(3) ?
C1 C2 C8 C7 . . . . 174.02(19) ?
C6 C7 C8 O1 . . . . -177.48(19) ?
C9 C7 C8 O1 . . . . 10.6(3) ?
C6 C7 C8 C2 . . . . 3.9(3) ?
C9 C7 C8 C2 . . . . -168.02(19) ?
C10 N1 C9 C7 . . . . 171.24(19) ?
Ni1 N1 C9 C7 . . . . -14.6(3) ?
C6 C7 C9 N1 . . . . 179.3(2) ?
C8 C7 C9 N1 . . . . -8.5(3) ?
C9 N1 C10 C11 . . . . 33.8(3) ?
Ni1 N1 C10 C11 . . . . -140.70(14) ?
C9 N1 C10 C21 . . . . 152.88(18) ?
Ni1 N1 C10 C21 . . . . -21.66(19) ?
C9 N1 C10 C16 . . . . -88.6(2) ?
Ni1 N1 C10 C16 . . . . 96.83(16) ?
C15 N6 C11 C12 . . . . -2.7(3) ?
C15 N6 C11 C10 . . . . 177.8(2) ?
N1 C10 C11 N6 . . . . 70.4(2) ?
C21 C10 C11 N6 . . . . -48.3(2) ?
C16 C10 C11 N6 . . . . -167.90(18) ?
N1 C10 C11 C12 . . . . -109.1(2) ?
C21 C10 C11 C12 . . . . 132.2(2) ?
C16 C10 C11 C12 . . . . 12.6(3) ?
N6 C11 C12 C13 . . . . 2.0(4) ?
C10 C11 C12 C13 . . . . -178.6(2) ?
C11 C12 C13 C14 . . . . 0.0(4) ?
C12 C13 C14 C15 . . . . -1.1(4) ?
C11 N6 C15 C14 . . . . 1.5(4) ?
C13 C14 C15 N6 . . . . 0.3(4) ?
C20 N5 C16 C17 . . . . 0.7(4) ?
C20 N5 C16 C10 . . . . -175.3(2) ?
N1 C10 C16 N5 . . . . -167.85(19) ?
C11 C10 C16 N5 . . . . 68.6(2) ?
C21 C10 C16 N5 . . . . -50.4(2) ?
N1 C10 C16 C17 . . . . 16.3(3) ?
C11 C10 C16 C17 . . . . -107.3(2) ?
C21 C10 C16 C17 . . . . 133.7(2) ?
N5 C16 C17 C18 . . . . -0.6(4) ?
C10 C16 C17 C18 . . . . 175.0(2) ?
C16 C17 C18 C19 . . . . 0.6(4) ?
C17 C18 C19 C20 . . . . -0.8(5) ?
C16 N5 C20 C19 . . . . -0.8(5) ?
C18 C19 C20 N5 . . . . 0.9(5) ?
C25 N2 C21 C22 . . . . -0.4(3) ?
Ni1 N2 C21 C22 . . . . -177.35(16) ?
C25 N2 C21 C10 . . . . 179.95(18) ?
Ni1 N2 C21 C10 . . . . 3.0(2) ?
N1 C10 C21 N2 . . . . 11.5(2) ?
C11 C10 C21 N2 . . . . 133.05(19) ?
C16 C10 C21 N2 . . . . -106.7(2) ?
N1 C10 C21 C22 . . . . -168.14(19) ?
C11 C10 C21 C22 . . . . -46.6(3) ?
C16 C10 C21 C22 . . . . 73.7(2) ?
N2 C21 C22 C23 . . . . 1.2(3) ?
C10 C21 C22 C23 . . . . -179.1(2) ?
C21 C22 C23 C24 . . . . -0.9(4) ?
C22 C23 C24 C25 . . . . -0.1(4) ?
C21 N2 C25 C24 . . . . -0.7(3) ?
Ni1 N2 C25 C24 . . . . 175.90(17) ?
C23 C24 C25 N2 . . . . 1.0(4) ?
O4 C26 C27 C28 . . . . 1.5(4) ?
O4 C26 C27 C33 . . . . -178.3(3) ?
C33 C27 C28 C29 . . . . -0.1(4) ?
C26 C27 C28 C29 . . . . -179.9(2) ?
C27 C28 C29 C31 . . . . 3.4(4) ?
C27 C28 C29 C30 . . . . -177.3(2) ?
C28 C29 C31 C32 . . . . -1.8(4) ?
C30 C29 C31 C32 . . . . 178.9(2) ?
C29 C31 C32 C33 . . . . -3.1(3) ?
C29 C31 C32 C34 . . . . 170.9(2) ?
Ni1 O2 C33 C27 . . . . -173.70(14) ?
Ni1 O2 C33 C32 . . . . 8.2(3) ?
C28 C27 C33 O2 . . . . 177.1(2) ?
C26 C27 C33 O2 . . . . -3.1(3) ?
C28 C27 C33 C32 . . . . -4.7(3) ?
C26 C27 C33 C32 . . . . 175.1(2) ?
C31 C32 C33 O2 . . . . -175.76(19) ?
C34 C32 C33 O2 . . . . 10.7(3) ?
C31 C32 C33 C27 . . . . 6.1(3) ?
C34 C32 C33 C27 . . . . -167.43(19) ?
C35 N3 C34 C32 . . . . 168.85(18) ?
Ni1 N3 C34 C32 . . . . -15.2(3) ?
C31 C32 C34 N3 . . . . 179.5(2) ?
C33 C32 C34 N3 . . . . -6.8(3) ?
C34 N3 C35 C36 . . . . 44.9(2) ?
Ni1 N3 C35 C36 . . . . -131.33(14) ?
C34 N3 C35 C46 . . . . 160.76(17) ?
Ni1 N3 C35 C46 . . . . -15.45(19) ?
C34 N3 C35 C41 . . . . -78.6(2) ?
Ni1 N3 C35 C41 . . . . 105.21(15) ?
C40 N8 C36 C37 . . . . 0.0(3) ?
C40 N8 C36 C35 . . . . 174.74(19) ?
N3 C35 C36 N8 . . . . 47.8(2) ?
C46 C35 C36 N8 . . . . -69.9(2) ?
C41 C35 C36 N8 . . . . 167.90(17) ?
N3 C35 C36 C37 . . . . -137.5(2) ?
C46 C35 C36 C37 . . . . 104.8(2) ?
C41 C35 C36 C37 . . . . -17.4(3) ?
N8 C36 C37 C38 . . . . -0.1(3) ?
C35 C36 C37 C38 . . . . -174.5(2) ?
C36 C37 C38 C39 . . . . -0.1(4) ?
C37 C38 C39 C40 . . . . 0.5(4) ?
C36 N8 C40 C39 . . . . 0.5(4) ?
C38 C39 C40 N8 . . . . -0.7(4) ?
C45 N7 C41 C42 . . . . -1.3(4) ?
C45 N7 C41 C35 . . . . -179.0(2) ?
N3 C35 C41 N7 . . . . 63.8(2) ?
C36 C35 C41 N7 . . . . -60.0(2) ?
C46 C35 C41 N7 . . . . -178.10(19) ?
N3 C35 C41 C42 . . . . -113.8(2) ?
C36 C35 C41 C42 . . . . 122.3(2) ?
C46 C35 C41 C42 . . . . 4.2(3) ?
N7 C41 C42 C43 . . . . 2.1(4) ?
C35 C41 C42 C43 . . . . 179.6(2) ?
C41 C42 C43 C44 . . . . -0.9(5) ?
C42 C43 C44 C45 . . . . -0.9(5) ?
C41 N7 C45 C44 . . . . -0.7(4) ?
C43 C44 C45 N7 . . . . 1.8(4) ?
C50 N4 C46 C47 . . . . 0.8(3) ?
Ni1 N4 C46 C47 . . . . -170.80(16) ?
C50 N4 C46 C35 . . . . -177.78(17) ?
Ni1 N4 C46 C35 . . . . 10.6(2) ?
N3 C35 C46 N4 . . . . 2.4(2) ?
C36 C35 C46 N4 . . . . 123.30(18) ?
C41 C35 C46 N4 . . . . -114.48(19) ?
N3 C35 C46 C47 . . . . -176.19(18) ?
C36 C35 C46 C47 . . . . -55.3(2) ?
C41 C35 C46 C47 . . . . 66.9(2) ?
N4 C46 C47 C48 . . . . 0.4(3) ?
C35 C46 C47 C48 . . . . 179.0(2) ?
C46 C47 C48 C49 . . . . -1.3(4) ?
C47 C48 C49 C50 . . . . 1.0(4) ?
C46 N4 C50 C49 . . . . -1.2(3) ?
Ni1 N4 C50 C49 . . . . 169.31(16) ?
C48 C49 C50 N4 . . . . 0.2(3) ?
